data_4126366
loop_
_publ_author_name
'Qian, Hai'
'Pramanik, Susnata'
'Aprahamian, Ivan'

_publ_section_title
;
 Photochromic Hydrazone Switches with Extremely Long Thermal Half-Lives.
;
_journal_issue 27
_journal_name_full 'Journal of the American Chemical Society'
_journal_page_first 9140
_journal_page_last 9143
_journal_paper_doi 10.1021/jacs.7b04993
_journal_volume 139
_journal_year 2017
_chemical_formula_moiety 'C19 H17 N3 O2'
_chemical_formula_sum 'C19 H17 N3 O2'
_chemical_formula_weight 319.35
_space_group_crystal_system monoclinic
_space_group_IT_number 14
_space_group_name_Hall '-P 2ybc'
_space_group_name_H-M_alt 'P 1 21/c 1'
_symmetry_space_group_name_Hall '-P 2ybc'
_symmetry_space_group_name_H-M 'P 1 21/c 1'
_atom_sites_solution_hydrogens difmap
_atom_sites_solution_primary direct
_audit_creation_date 2016-03-23
_audit_creation_method
;
Olex2 1.2-alpha
(compiled 2016.02.24 svn.r3266 for OlexSys, GUI svn.r5155)
;
_cell_angle_alpha 90
_cell_angle_beta 100.5102(8)
_cell_angle_gamma 90
_cell_formula_units_Z 4
_cell_length_a 5.96113(9)
_cell_length_b 18.7722(3)
_cell_length_c 14.4957(2)
_cell_measurement_reflns_used 4633
_cell_measurement_temperature 173(2)
_cell_measurement_theta_max 72.11
_cell_measurement_theta_min 3.89
_cell_volume 1594.90(4)
_computing_cell_refinement 'SAINT v8.34A (Bruker, 2013)'
_computing_data_collection 'COSMO (BRUKER, V1.61, 2009)'
_computing_data_reduction 'SAINT v8.34A (Bruker, 2013)'
_computing_molecular_graphics 'Olex2 (Dolomanov et al., 2009)'
_computing_publication_material 'Olex2 (Dolomanov et al., 2009)'
_computing_structure_refinement 'XL (Sheldrick, 2008)'
_computing_structure_solution 'ShelXS (Sheldrick, 2008)'
_diffrn_ambient_temperature 173(2)
_diffrn_detector_area_resol_mean 8.36
_diffrn_measured_fraction_theta_full 0.961
_diffrn_measured_fraction_theta_max 0.953
_diffrn_measurement_device_type 'Bruker APEX-II CCD'
_diffrn_measurement_method '\w and \f'
_diffrn_radiation_monochromator graphite
_diffrn_radiation_type CuK\a
_diffrn_radiation_wavelength 1.54178
_diffrn_reflns_av_R_equivalents 0.0299
_diffrn_reflns_av_unetI/netI 0.0289
_diffrn_reflns_Laue_measured_fraction_full 0.961
_diffrn_reflns_Laue_measured_fraction_max 0.953
_diffrn_reflns_limit_h_max 7
_diffrn_reflns_limit_h_min -7
_diffrn_reflns_limit_k_max 23
_diffrn_reflns_limit_k_min -22
_diffrn_reflns_limit_l_max 17
_diffrn_reflns_limit_l_min -17
_diffrn_reflns_number 9373
_diffrn_reflns_point_group_measured_fraction_full 0.961
_diffrn_reflns_point_group_measured_fraction_max 0.953
_diffrn_reflns_theta_full 67.679
_diffrn_reflns_theta_max 72.112
_diffrn_reflns_theta_min 3.894
_diffrn_source 'sealed tube'
_diffrn_standards_number 0
_exptl_absorpt_coefficient_mu 0.714
_exptl_absorpt_correction_T_max 0.7536
_exptl_absorpt_correction_T_min 0.6623
_exptl_absorpt_correction_type multi-scan
_exptl_absorpt_process_details
'SADABS-2012/1 (Bruker,2012) was used for absorption correction. wR2(int) was 0.0562 before and 0.0445 after correction. The Ratio of minimum to maximum transmission is 0.8788. The \l/2 correction factor is 0.0015.'
_exptl_crystal_colour yellow
_exptl_crystal_colour_primary yellow
_exptl_crystal_density_diffrn 1.330
_exptl_crystal_description needle_plate
_exptl_crystal_F_000 672
_exptl_crystal_recrystallization_method 'used as received'
_exptl_crystal_size_max 0.496
_exptl_crystal_size_mid 0.241
_exptl_crystal_size_min 0.028
_refine_diff_density_max 0.206
_refine_diff_density_min -0.199
_refine_diff_density_rms 0.046
_refine_ls_extinction_method none
_refine_ls_goodness_of_fit_ref 1.032
_refine_ls_hydrogen_treatment refall
_refine_ls_matrix_type full
_refine_ls_number_parameters 285
_refine_ls_number_reflns 2998
_refine_ls_number_restraints 0
_refine_ls_restrained_S_all 1.032
_refine_ls_R_factor_all 0.0436
_refine_ls_R_factor_gt 0.0357
_refine_ls_shift/su_max 0.000
_refine_ls_shift/su_mean 0.000
_refine_ls_structure_factor_coef Fsqd
_refine_ls_weighting_details 'w=1/[\s^2^(Fo^2^)+(0.0464P)^2^+0.3635P] where P=(Fo^2^+2Fc^2^)/3'
_refine_ls_weighting_scheme calc
_refine_ls_wR_factor_gt 0.0894
_refine_ls_wR_factor_ref 0.0951
_reflns_Friedel_coverage 0.000
_reflns_number_gt 2542
_reflns_number_total 2998
_reflns_threshold_expression 'I > 2\s(I)'
_cod_data_source_file ja7b04993_si_002.cif
_cod_data_source_block ia316a
_cod_original_cell_volume 1594.91(4)
_cod_database_code 4126366
_shelxl_version_number 2014/6
_shelx_space_group_comment
;
The symmetry employed for this shelxl refinement is uniquely defined
by the following loop, which should always be used as a source of
symmetry information in preference to the above space-group names.
They are only intended as comments.
;
_shelx_estimated_absorpt_t_max 0.980
_shelx_estimated_absorpt_t_min 0.718
_olex2_refinement_description
;
;
_olex2_diffrn_ambient_temperature_device 'Oxford Cryosystems'
_olex2_exptl_crystal_mounting_method 'The crystal was mounted on a nylon loop with paratone oil'
_olex2_submission_original_sample_id IPhQHzH(E)
_olex2_submission_special_instructions 'No special instructions were received'

loop_
_space_group_symop_operation_xyz
'x, y, z'
'-x, y+1/2, -z+1/2'
'-x, -y, -z'
'x, -y-1/2, z-1/2'

loop_
_atom_site_label
_atom_site_type_symbol
_atom_site_fract_x
_atom_site_fract_y
_atom_site_fract_z
_atom_site_U_iso_or_equiv
_atom_site_adp_type
_atom_site_occupancy
_atom_site_site_symmetry_order
_atom_site_calc_flag
O1 O 0.46205(15) 0.32337(5) 0.33494(7) 0.0299(2) Uani 1 1 d
O2 O 0.38035(15) 0.20665(5) 0.34042(7) 0.0274(2) Uani 1 1 d
N1 N -0.01238(17) 0.22365(6) 0.23532(7) 0.0221(2) Uani 1 1 d
N2 N -0.21668(18) 0.22436(6) 0.17896(8) 0.0243(2) Uani 1 1 d
H2 H -0.282(3) 0.2635(9) 0.1534(12) 0.026(4) Uiso 1 1 d
N3 N -0.63775(18) 0.22789(6) 0.07188(8) 0.0238(2) Uani 1 1 d
C1 C -0.3274(2) 0.15963(7) 0.15574(9) 0.0221(3) Uani 1 1 d
C2 C -0.2307(2) 0.09496(7) 0.18422(9) 0.0270(3) Uani 1 1 d
H2A H -0.081(3) 0.0941(9) 0.2192(13) 0.032(4) Uiso 1 1 d
C3 C -0.3499(2) 0.03111(7) 0.15784(10) 0.0305(3) Uani 1 1 d
H3 H -0.281(3) -0.0145(10) 0.1793(12) 0.030(4) Uiso 1 1 d
C4 C -0.5616(2) 0.03195(8) 0.10227(10) 0.0316(3) Uani 1 1 d
H4 H -0.638(3) -0.0129(10) 0.0847(13) 0.038(5) Uiso 1 1 d
C5 C -0.6649(2) 0.09769(7) 0.07093(9) 0.0254(3) Uani 1 1 d
C6 C -0.8807(2) 0.10370(8) 0.01174(11) 0.0319(3) Uani 1 1 d
H6 H -0.961(3) 0.0604(11) -0.0080(14) 0.047(5) Uiso 1 1 d
C7 C -0.9688(2) 0.16882(8) -0.01522(10) 0.0299(3) Uani 1 1 d
H7 H -1.114(3) 0.1739(10) -0.0547(13) 0.039(5) Uiso 1 1 d
C8 C -0.8414(2) 0.22983(8) 0.01742(9) 0.0266(3) Uani 1 1 d
H8 H -0.902(3) 0.2781(10) 0.0013(12) 0.035(4) Uiso 1 1 d
C9 C -0.5489(2) 0.16253(7) 0.09835(8) 0.0210(3) Uani 1 1 d
C10 C 0.1066(2) 0.28139(7) 0.24994(9) 0.0215(3) Uani 1 1 d
C11 C 0.3343(2) 0.27364(7) 0.31236(9) 0.0220(3) Uani 1 1 d
C12 C 0.5984(2) 0.19545(8) 0.40177(9) 0.0268(3) Uani 1 1 d
H12A H 0.716(3) 0.2011(9) 0.3645(12) 0.026(4) Uiso 1 1 d
H12B H 0.612(3) 0.2305(9) 0.4515(12) 0.025(4) Uiso 1 1 d
C13 C 0.5947(3) 0.12127(9) 0.43876(14) 0.0466(4) Uani 1 1 d
H13A H 0.469(4) 0.1139(12) 0.4759(17) 0.064(7) Uiso 1 1 d
H13B H 0.742(4) 0.1122(12) 0.4781(17) 0.062(6) Uiso 1 1 d
H13C H 0.570(4) 0.0886(13) 0.3866(19) 0.066(7) Uiso 1 1 d
C14 C 0.0437(2) 0.35304(7) 0.20895(9) 0.0212(3) Uani 1 1 d
C15 C 0.1804(2) 0.38528(7) 0.15219(9) 0.0234(3) Uani 1 1 d
H15 H 0.313(3) 0.3607(9) 0.1384(11) 0.026(4) Uiso 1 1 d
C16 C 0.1253(2) 0.45233(7) 0.11460(9) 0.0271(3) Uani 1 1 d
H16 H 0.219(3) 0.4741(9) 0.0770(12) 0.030(4) Uiso 1 1 d
C17 C -0.0647(2) 0.48831(7) 0.13355(10) 0.0292(3) Uani 1 1 d
H17 H -0.103(3) 0.5355(10) 0.1095(12) 0.035(4) Uiso 1 1 d
C18 C -0.2015(2) 0.45653(8) 0.18965(10) 0.0297(3) Uani 1 1 d
H18 H -0.331(3) 0.4818(10) 0.2048(13) 0.039(5) Uiso 1 1 d
C19 C -0.1483(2) 0.38888(7) 0.22706(10) 0.0266(3) Uani 1 1 d
H19 H -0.248(3) 0.3679(10) 0.2670(12) 0.033(4) Uiso 1 1 d

loop_
_atom_site_aniso_label
_atom_site_aniso_U_11
_atom_site_aniso_U_22
_atom_site_aniso_U_33
_atom_site_aniso_U_23
_atom_site_aniso_U_13
_atom_site_aniso_U_12
O1 0.0231(4) 0.0287(5) 0.0354(5) 0.0044(4) -0.0013(4) -0.0075(4)
O2 0.0221(4) 0.0242(5) 0.0323(5) 0.0030(4) -0.0044(4) -0.0004(4)
N1 0.0194(5) 0.0234(5) 0.0224(5) 0.0017(4) 0.0011(4) -0.0020(4)
N2 0.0211(5) 0.0210(6) 0.0278(6) 0.0030(4) -0.0039(4) -0.0023(4)
N3 0.0232(5) 0.0229(5) 0.0248(5) -0.0004(4) 0.0033(4) -0.0004(4)
C1 0.0221(6) 0.0221(6) 0.0216(6) 0.0008(4) 0.0030(4) -0.0032(5)
C2 0.0247(6) 0.0255(7) 0.0280(7) 0.0029(5) -0.0024(5) -0.0010(5)
C3 0.0357(7) 0.0210(7) 0.0327(7) 0.0049(5) 0.0002(6) 0.0000(6)
C4 0.0361(8) 0.0215(7) 0.0348(7) 0.0002(5) 0.0002(6) -0.0076(6)
C5 0.0260(6) 0.0242(7) 0.0252(6) -0.0011(5) 0.0028(5) -0.0051(5)
C6 0.0278(7) 0.0297(7) 0.0357(8) -0.0034(6) -0.0011(5) -0.0082(6)
C7 0.0215(6) 0.0360(8) 0.0296(7) -0.0025(5) -0.0025(5) -0.0010(6)
C8 0.0231(6) 0.0280(7) 0.0275(7) -0.0007(5) 0.0018(5) 0.0025(6)
C9 0.0219(6) 0.0220(6) 0.0195(6) -0.0002(4) 0.0046(4) -0.0012(5)
C10 0.0183(6) 0.0236(6) 0.0225(6) 0.0011(4) 0.0036(4) -0.0013(5)
C11 0.0199(6) 0.0237(6) 0.0224(6) 0.0018(5) 0.0038(4) -0.0022(5)
C12 0.0200(6) 0.0323(7) 0.0261(6) 0.0019(5) -0.0011(5) 0.0021(6)
C13 0.0414(9) 0.0327(9) 0.0566(11) 0.0105(8) -0.0155(8) 0.0046(8)
C14 0.0187(5) 0.0211(6) 0.0219(6) -0.0011(4) -0.0014(4) -0.0037(5)
C15 0.0230(6) 0.0228(6) 0.0238(6) -0.0016(5) 0.0025(5) -0.0035(5)
C16 0.0308(7) 0.0240(7) 0.0251(6) 0.0012(5) 0.0018(5) -0.0068(6)
C17 0.0350(7) 0.0200(6) 0.0284(7) 0.0007(5) -0.0053(5) 0.0002(6)
C18 0.0245(6) 0.0294(7) 0.0329(7) -0.0034(5) -0.0011(5) 0.0054(6)
C19 0.0220(6) 0.0290(7) 0.0286(7) 0.0006(5) 0.0039(5) -0.0017(6)

loop_
_atom_type_symbol
_atom_type_description
_atom_type_scat_dispersion_real
_atom_type_scat_dispersion_imag
_atom_type_scat_source
C C 0.0181 0.0091 'International Tables Vol C Tables 4.2.6.8 and 6.1.1.4'
H H 0.0000 0.0000 'International Tables Vol C Tables 4.2.6.8 and 6.1.1.4'
N N 0.0311 0.0180 'International Tables Vol C Tables 4.2.6.8 and 6.1.1.4'
O O 0.0492 0.0322 'International Tables Vol C Tables 4.2.6.8 and 6.1.1.4'

loop_
_geom_angle_atom_site_label_1
_geom_angle_atom_site_label_2
_geom_angle_atom_site_label_3
_geom_angle
C11 O2 C12 115.80(10)
C10 N1 N2 120.23(11)
N1 N2 H2 123.3(10)
N1 N2 C1 118.49(11)
C1 N2 H2 118.2(10)
C8 N3 C9 117.38(11)
N2 C1 C9 117.01(11)
C2 C1 N2 122.89(11)
C2 C1 C9 120.09(12)
C1 C2 H2A 118.7(11)
C1 C2 C3 120.40(12)
C3 C2 H2A 120.8(11)
C2 C3 H3 119.8(10)
C4 C3 C2 121.01(13)
C4 C3 H3 119.2(10)
C3 C4 H4 119.0(11)
C3 C4 C5 119.95(12)
C5 C4 H4 121.1(10)
C4 C5 C9 119.74(12)
C6 C5 C4 123.91(12)
C6 C5 C9 116.34(12)
C5 C6 H6 117.4(11)
C7 C6 C5 120.47(13)
C7 C6 H6 122.1(11)
C6 C7 H7 121.6(12)
C6 C7 C8 118.58(12)
C8 C7 H7 119.8(12)
N3 C8 C7 123.97(13)
N3 C8 H8 115.0(10)
C7 C8 H8 121.0(10)
N3 C9 C1 117.96(11)
N3 C9 C5 123.25(11)
C5 C9 C1 118.79(12)
N1 C10 C11 115.37(11)
N1 C10 C14 126.98(11)
C14 C10 C11 117.61(11)
O1 C11 O2 124.00(11)
O1 C11 C10 123.05(12)
O2 C11 C10 112.95(10)
O2 C12 H12A 107.6(9)
O2 C12 H12B 107.5(9)
O2 C12 C13 106.56(11)
H12A C12 H12B 111.8(13)
C13 C12 H12A 111.3(10)
C13 C12 H12B 111.8(10)
C12 C13 H13A 112.4(13)
C12 C13 H13B 107.7(14)
C12 C13 H13C 108.7(15)
H13A C13 H13B 109.9(19)
H13A C13 H13C 108.1(19)
H13B C13 H13C 110.0(19)
C15 C14 C10 119.65(11)
C19 C14 C10 121.07(12)
C19 C14 C15 119.28(12)
C14 C15 H15 120.1(10)
C16 C15 C14 120.18(12)
C16 C15 H15 119.7(10)
C15 C16 H16 119.9(10)
C15 C16 C17 120.46(13)
C17 C16 H16 119.6(10)
C16 C17 H17 121.4(10)
C18 C17 C16 119.66(13)
C18 C17 H17 118.9(10)
C17 C18 H18 120.2(11)
C17 C18 C19 120.21(13)
C19 C18 H18 119.5(11)
C14 C19 C18 120.21(13)
C14 C19 H19 121.5(10)
C18 C19 H19 118.3(10)

loop_
_geom_bond_atom_site_label_1
_geom_bond_atom_site_label_2
_geom_bond_distance
O1 C11 1.2115(16)
O2 C11 1.3347(16)
O2 C12 1.4502(15)
N1 N2 1.3371(14)
N1 C10 1.2914(17)
N2 H2 0.882(18)
N2 C1 1.3944(17)
N3 C8 1.3222(17)
N3 C9 1.3635(17)
C1 C2 1.3746(19)
C1 C9 1.4277(17)
C2 H2A 0.942(17)
C2 C3 1.4104(19)
C3 H3 0.976(18)
C3 C4 1.368(2)
C4 H4 0.969(19)
C4 C5 1.4164(19)
C5 C6 1.4145(19)
C5 C9 1.4202(18)
C6 H6 0.96(2)
C6 C7 1.360(2)
C7 H7 0.949(18)
C7 C8 1.408(2)
C8 H8 0.987(19)
C10 C11 1.4947(16)
C10 C14 1.4904(17)
C12 H12A 0.967(17)
C12 H12B 0.969(17)
C12 C13 1.494(2)
C13 H13A 1.01(2)
C13 H13B 0.97(2)
C13 H13C 0.96(3)
C14 C15 1.3971(18)
C14 C19 1.3933(18)
C15 H15 0.965(16)
C15 C16 1.3870(19)
C16 H16 0.942(17)
C16 C17 1.389(2)
C17 H17 0.964(18)
C17 C18 1.387(2)
C18 H18 0.967(18)
C18 C19 1.394(2)
C19 H19 0.985(18)

loop_
_geom_torsion_atom_site_label_1
_geom_torsion_atom_site_label_2
_geom_torsion_atom_site_label_3
_geom_torsion_atom_site_label_4
_geom_torsion
N1 N2 C1 C2 -3.50(19)
N1 N2 C1 C9 177.68(11)
N1 C10 C11 O1 -177.61(12)
N1 C10 C11 O2 2.17(16)
N1 C10 C14 C15 -118.49(14)
N1 C10 C14 C19 62.17(18)
N2 N1 C10 C11 -178.61(11)
N2 N1 C10 C14 -0.80(19)
N2 C1 C2 C3 -179.40(13)
N2 C1 C9 N3 -1.15(17)
N2 C1 C9 C5 178.26(11)
C1 C2 C3 C4 1.2(2)
C2 C1 C9 N3 179.99(12)
C2 C1 C9 C5 -0.60(18)
C2 C3 C4 C5 -0.5(2)
C3 C4 C5 C6 178.58(14)
C3 C4 C5 C9 -0.7(2)
C4 C5 C6 C7 179.85(14)
C4 C5 C9 N3 -179.35(12)
C4 C5 C9 C1 1.27(19)
C5 C6 C7 C8 -0.3(2)
C6 C5 C9 N3 1.27(19)
C6 C5 C9 C1 -178.11(12)
C6 C7 C8 N3 1.2(2)
C8 N3 C9 C1 178.86(11)
C8 N3 C9 C5 -0.52(18)
C9 N3 C8 C7 -0.7(2)
C9 C1 C2 C3 -0.6(2)
C9 C5 C6 C7 -0.8(2)
C10 N1 N2 C1 172.23(11)
C10 C14 C15 C16 -179.19(11)
C10 C14 C19 C18 178.66(12)
C11 O2 C12 C13 169.27(13)
C11 C10 C14 C15 59.29(16)
C11 C10 C14 C19 -120.06(13)
C12 O2 C11 O1 0.17(19)
C12 O2 C11 C10 -179.62(10)
C14 C10 C11 O1 4.36(18)
C14 C10 C11 O2 -175.86(11)
C14 C15 C16 C17 0.53(19)
C15 C14 C19 C18 -0.69(19)
C15 C16 C17 C18 -0.7(2)
C16 C17 C18 C19 0.2(2)
C17 C18 C19 C14 0.5(2)
C19 C14 C15 C16 0.17(18)
